data_4501800
loop_
_publ_author_name
'Kavuru, Padmini'
'Aboarayes, Dalia'
'Arora, Kapildev K.'
'Clarke, Heather D.'
'Kennedy, Alyssa'
'Marshall, Lissette'
'Ong, Tien Teng'
'Perman, Jason'
'Pujari, Twarita'
'Wojtas, \/Lukasz'
'Zaworotko, Michael J.'

_publ_section_title
;
 Hierarchy of Supramolecular Synthons: Persistent Hydrogen Bonds Between
 Carboxylates and Weakly Acidic Hydroxyl Moieties in Cocrystals of
 Zwitterions
;
_journal_coden_ASTM CGDEFU
_journal_issue 8
_journal_name_full 'Crystal Growth & Design'
_journal_page_first 3568
_journal_page_last 3584
_journal_paper_doi 10.1021/cg100484a
_journal_volume 10
_journal_year 2010
_chemical_formula_moiety 'C14 H6 O8, C3 H7 N O2'
_chemical_formula_sum 'C17 H13 N O10'
_chemical_formula_weight 391.28
_space_group_IT_number 2
_symmetry_cell_setting triclinic
_symmetry_space_group_name_Hall '-P 1'
_symmetry_space_group_name_H-M 'P -1'
_atom_sites_solution_hydrogens geom
_atom_sites_solution_primary direct
_atom_sites_solution_secondary difmap
_audit_creation_method SHELXL-97
_cell_angle_alpha 105.294(2)
_cell_angle_beta 109.068(2)
_cell_angle_gamma 91.848(2)
_cell_formula_units_Z 2
_cell_length_a 7.6115(2)
_cell_length_b 9.4592(2)
_cell_length_c 11.5037(3)
_cell_measurement_temperature 100(2)
_cell_volume 748.69(3)
_computing_cell_refinement 'SAINT (Bruker, 2008)'
_computing_data_collection 'APEX2 (Bruker, 2008)'
_computing_data_reduction 'SAINT (Bruker, 2008)'
_computing_publication_material 'SHELXL-97 (Sheldrick, 1997)'
_computing_structure_refinement 'SHELXL-97 (Sheldrick, 1997)'
_computing_structure_solution 'SHELXS-97 (Sheldrick, 1990)'
_diffrn_ambient_temperature 100(2)
_diffrn_measured_fraction_theta_full 0.962
_diffrn_measured_fraction_theta_max 0.962
_diffrn_measurement_device_type 'BRUKER SMART APEXII CCD'
_diffrn_measurement_method 'omega scans'
_diffrn_radiation_monochromator graphite
_diffrn_radiation_source 'fine-focus sealed tube'
_diffrn_radiation_type CuK\a
_diffrn_radiation_wavelength 1.54178
_diffrn_reflns_av_R_equivalents 0.0299
_diffrn_reflns_av_sigmaI/netI 0.0451
_diffrn_reflns_limit_h_max 8
_diffrn_reflns_limit_h_min -8
_diffrn_reflns_limit_k_max 10
_diffrn_reflns_limit_k_min -10
_diffrn_reflns_limit_l_max 13
_diffrn_reflns_limit_l_min -11
_diffrn_reflns_number 5043
_diffrn_reflns_theta_full 63.65
_diffrn_reflns_theta_max 63.65
_diffrn_reflns_theta_min 4.25
_exptl_absorpt_coefficient_mu 1.269
_exptl_absorpt_correction_T_max 0.9393
_exptl_absorpt_correction_T_min 0.7854
_exptl_absorpt_correction_type multi-scan
_exptl_absorpt_process_details 'SADABS-2007/4; (Bruker, 2007)'
_exptl_crystal_colour colourless
_exptl_crystal_density_diffrn 1.736
_exptl_crystal_density_method 'not measured'
_exptl_crystal_description needle
_exptl_crystal_F_000 404
_exptl_crystal_size_max 0.20
_exptl_crystal_size_mid 0.10
_exptl_crystal_size_min 0.05
_refine_diff_density_max 0.205
_refine_diff_density_min -0.293
_refine_diff_density_rms 0.055
_refine_ls_extinction_method none
_refine_ls_goodness_of_fit_ref 1.001
_refine_ls_hydrogen_treatment mixed
_refine_ls_matrix_type full
_refine_ls_number_parameters 263
_refine_ls_number_reflns 2369
_refine_ls_number_restraints 2
_refine_ls_restrained_S_all 1.001
_refine_ls_R_factor_all 0.0681
_refine_ls_R_factor_gt 0.0431
_refine_ls_shift/su_max 0.000
_refine_ls_shift/su_mean 0.000
_refine_ls_structure_factor_coef Fsqd
_refine_ls_weighting_details 'calc w=1/[\s^2^(Fo^2^)+(0.0623P)^2^+0.0000P] where P=(Fo^2^+2Fc^2^)/3'
_refine_ls_weighting_scheme calc
_refine_ls_wR_factor_gt 0.1032
_refine_ls_wR_factor_ref 0.1139
_reflns_number_gt 1672
_reflns_number_total 2369
_reflns_threshold_expression >2sigma(I)
_cod_data_source_file cg100484a_si_009.cif
_cod_data_source_block ELASAR
_cod_depositor_comments
;
The following automatic conversions were performed:

'_symmetry_cell_setting' value 'Triclinic' changed to 'triclinic'
according to /home/saulius/struct/CIF-dictionaries/cif_core.dic
dictionary named 'cif_core.dic' version 2.4.2 from
2011-04-26.

'_exptl_absorpt_correction_type' value 'Multi-scan'
changed to 'multi-scan' according to
/home/saulius/struct/CIF-dictionaries/cif_core.dic dictionary named
'cif_core.dic' version 2.4.2 from 2011-04-26.

Automatic conversion script
Id: cif_fix_values 1715 2011-07-08 13:25:40Z adriana 
;
_cod_original_sg_symbol_H-M P-1
_cod_database_code 4501800

loop_
_symmetry_equiv_pos_as_xyz
'x, y, z'
'-x, -y, -z'

loop_
_atom_site_label
_atom_site_type_symbol
_atom_site_fract_x
_atom_site_fract_y
_atom_site_fract_z
_atom_site_U_iso_or_equiv
_atom_site_adp_type
_atom_site_occupancy
_atom_site_symmetry_multiplicity
_atom_site_calc_flag
_atom_site_refinement_flags
C1 C 0.4693(4) 0.8176(3) 0.8012(3) 0.0255(7) Uani 1 1 d .
H1A H 0.5397 0.8795 0.7709 0.038 Uiso 1 1 calc R
H1B H 0.5355 0.7331 0.8152 0.038 Uiso 1 1 calc R
H1C H 0.4582 0.8759 0.8820 0.038 Uiso 1 1 calc R
C2 C 0.1660(4) 0.8843(3) 0.6776(3) 0.0218(6) Uani 1 1 d .
H2A H 0.2181 0.9386 0.6310 0.026 Uiso 1 1 calc R
H2B H 0.1728 0.9547 0.7602 0.026 Uiso 1 1 calc R
C3 C -0.0368(4) 0.8225(3) 0.5983(2) 0.0208(6) Uani 1 1 d .
C4 C 0.0619(4) 0.2610(3) 0.1017(3) 0.0210(6) Uani 1 1 d .
C5 C 0.4359(4) 0.7107(3) 0.4076(2) 0.0203(6) Uani 1 1 d .
C6 C 0.4253(4) 0.7145(3) 0.0810(2) 0.0200(6) Uani 1 1 d .
C7 C 0.0536(4) 0.2645(3) -0.2254(2) 0.0187(6) Uani 1 1 d .
C8 C 0.2099(4) 0.4377(3) 0.0274(2) 0.0182(6) Uani 1 1 d .
C9 C 0.3263(4) 0.5758(3) 0.3799(2) 0.0187(6) Uani 1 1 d .
C10 C 0.1572(4) 0.4016(3) -0.1978(2) 0.0182(6) Uani 1 1 d .
C11 C 0.1010(4) 0.3031(3) -0.0014(2) 0.0179(6) Uani 1 1 d .
C12 C 0.2907(3) 0.5311(3) 0.1563(2) 0.0182(6) Uani 1 1 d .
C13 C 0.2370(3) 0.4869(3) -0.0703(2) 0.0177(6) Uani 1 1 d .
C14 C 0.3977(4) 0.6660(3) 0.1845(2) 0.0188(6) Uani 1 1 d .
C15 C 0.2557(4) 0.4871(3) 0.2538(2) 0.0193(6) Uani 1 1 d .
C16 C 0.0237(4) 0.2149(3) -0.1295(2) 0.0202(6) Uani 1 1 d .
H16 H -0.0484 0.1220 -0.1503 0.024 Uiso 1 1 calc R
C17 C 0.4710(4) 0.7561(3) 0.3119(2) 0.0204(6) Uani 1 1 d .
H17 H 0.5446 0.8482 0.3324 0.024 Uiso 1 1 calc R
N1 N 0.2791(3) 0.7636(3) 0.7031(2) 0.0232(6) Uani 1 1 d D
H1N H 0.289(4) 0.708(3) 0.625(2) 0.037(9) Uiso 1 1 d D
H2N H 0.219(4) 0.697(3) 0.727(3) 0.043(10) Uiso 1 1 d D
O1 O 0.3420(2) 0.62081(19) -0.04394(16) 0.0202(4) Uani 1 1 d .
O2 O 0.1453(2) 0.35505(18) 0.22638(16) 0.0204(4) Uani 1 1 d .
O3 O -0.0396(3) 0.1541(2) 0.09085(17) 0.0269(5) Uani 1 1 d .
O4 O 0.4997(3) 0.7941(2) 0.53301(16) 0.0248(5) Uani 1 1 d .
H4 H 0.6046 0.8418 0.5502 0.064(13) Uiso 1 1 calc R
O5 O 0.5139(3) 0.8281(2) 0.09290(17) 0.0242(5) Uani 1 1 d .
O6 O -0.0147(2) 0.18795(19) -0.35222(16) 0.0220(4) Uani 1 1 d .
H6 H -0.0777 0.1082 -0.3623 0.033 Uiso 1 1 calc R
O7 O 0.2945(2) 0.54168(19) 0.47875(16) 0.0221(4) Uani 1 1 d .
H7 H 0.2270 0.4596 0.4514 0.033 Uiso 1 1 calc R
O8 O 0.1811(2) 0.45637(19) -0.28947(16) 0.0215(4) Uani 1 1 d .
H8 H 0.1268 0.3954 -0.3620 0.032 Uiso 1 1 calc R
O9 O -0.0733(3) 0.68644(19) 0.54447(16) 0.0225(5) Uani 1 1 d .
O10 O -0.1543(2) 0.9147(2) 0.59279(17) 0.0235(5) Uani 1 1 d .

loop_
_atom_site_aniso_label
_atom_site_aniso_U_11
_atom_site_aniso_U_22
_atom_site_aniso_U_33
_atom_site_aniso_U_23
_atom_site_aniso_U_13
_atom_site_aniso_U_12
C1 0.0243(16) 0.0256(15) 0.0224(14) 0.0056(12) 0.0040(12) 0.0017(12)
C2 0.0230(15) 0.0170(14) 0.0251(15) 0.0047(11) 0.0090(12) 0.0008(12)
C3 0.0290(16) 0.0212(16) 0.0132(13) 0.0036(11) 0.0104(12) -0.0025(13)
C4 0.0190(15) 0.0149(14) 0.0259(15) 0.0027(11) 0.0062(12) 0.0034(12)
C5 0.0206(15) 0.0196(14) 0.0167(14) 0.0015(11) 0.0042(11) 0.0023(11)
C6 0.0179(14) 0.0187(15) 0.0204(14) 0.0025(11) 0.0054(12) 0.0017(12)
C7 0.0186(14) 0.0179(14) 0.0179(14) 0.0043(11) 0.0045(11) 0.0048(11)
C8 0.0159(14) 0.0186(14) 0.0204(14) 0.0051(11) 0.0070(11) 0.0059(11)
C9 0.0195(15) 0.0193(14) 0.0185(14) 0.0060(11) 0.0075(12) 0.0039(11)
C10 0.0179(14) 0.0204(14) 0.0182(13) 0.0069(11) 0.0073(11) 0.0050(11)
C11 0.0173(14) 0.0170(14) 0.0206(14) 0.0071(11) 0.0068(11) 0.0050(11)
C12 0.0152(14) 0.0184(14) 0.0198(14) 0.0050(11) 0.0051(11) 0.0023(11)
C13 0.0163(14) 0.0129(14) 0.0220(14) 0.0043(11) 0.0048(11) 0.0035(11)
C14 0.0157(14) 0.0180(14) 0.0217(14) 0.0048(11) 0.0061(11) 0.0007(11)
C15 0.0195(14) 0.0147(14) 0.0237(15) 0.0056(11) 0.0076(12) 0.0023(11)
C16 0.0183(14) 0.0156(14) 0.0251(15) 0.0039(11) 0.0072(12) 0.0020(11)
C17 0.0204(15) 0.0184(14) 0.0222(14) 0.0039(11) 0.0090(12) -0.0009(12)
N1 0.0274(14) 0.0179(13) 0.0241(13) 0.0039(10) 0.0107(11) 0.0027(11)
O1 0.0246(10) 0.0164(10) 0.0172(9) 0.0020(7) 0.0068(8) -0.0032(8)
O2 0.0247(10) 0.0159(10) 0.0183(10) 0.0029(7) 0.0068(8) -0.0027(8)
O3 0.0332(12) 0.0200(11) 0.0239(10) 0.0026(8) 0.0096(9) -0.0070(9)
O4 0.0250(11) 0.0245(11) 0.0192(10) 0.0004(8) 0.0061(8) -0.0074(9)
O5 0.0246(11) 0.0210(11) 0.0229(10) 0.0029(8) 0.0067(9) -0.0045(9)
O6 0.0262(11) 0.0178(10) 0.0187(10) 0.0024(7) 0.0061(8) -0.0036(8)
O7 0.0280(11) 0.0179(10) 0.0196(10) 0.0035(8) 0.0096(8) -0.0036(8)
O8 0.0294(11) 0.0188(10) 0.0152(9) 0.0032(7) 0.0083(8) -0.0010(8)
O9 0.0297(11) 0.0155(10) 0.0201(10) 0.0019(8) 0.0091(8) -0.0036(8)
O10 0.0220(10) 0.0187(10) 0.0260(10) 0.0032(8) 0.0064(8) 0.0008(8)

loop_
_atom_type_symbol
_atom_type_description
_atom_type_scat_dispersion_real
_atom_type_scat_dispersion_imag
_atom_type_scat_source
C C 0.0181 0.0091 'International Tables Vol C Tables 4.2.6.8 and 6.1.1.4'
H H 0.0000 0.0000 'International Tables Vol C Tables 4.2.6.8 and 6.1.1.4'
N N 0.0311 0.0180 'International Tables Vol C Tables 4.2.6.8 and 6.1.1.4'
O O 0.0492 0.0322 'International Tables Vol C Tables 4.2.6.8 and 6.1.1.4'

loop_
_geom_angle_atom_site_label_1
_geom_angle_atom_site_label_2
_geom_angle_atom_site_label_3
_geom_angle
N1 C1 H1A 109.5
N1 C1 H1B 109.5
H1A C1 H1B 109.5
N1 C1 H1C 109.5
H1A C1 H1C 109.5
H1B C1 H1C 109.5
N1 C2 C3 110.7(2)
N1 C2 H2A 109.5
C3 C2 H2A 109.5
N1 C2 H2B 109.5
C3 C2 H2B 109.5
H2A C2 H2B 108.1
O9 C3 O10 126.0(3)
O9 C3 C2 117.5(2)
O10 C3 C2 116.5(2)
O3 C4 O2 115.6(2)
O3 C4 C11 126.9(2)
O2 C4 C11 117.5(2)
O4 C5 C17 122.8(2)
O4 C5 C9 115.9(2)
C17 C5 C9 121.2(2)
O5 C6 O1 116.6(2)
O5 C6 C14 126.0(2)
O1 C6 C14 117.4(2)
O6 C7 C16 124.1(2)
O6 C7 C10 114.3(2)
C16 C7 C10 121.6(2)
C13 C8 C11 120.5(2)
C13 C8 C12 118.1(2)
C11 C8 C12 121.3(2)
O7 C9 C15 124.1(2)
O7 C9 C5 117.4(2)
C15 C9 C5 118.5(2)
O8 C10 C13 118.2(2)
O8 C10 C7 123.0(2)
C13 C10 C7 118.8(2)
C8 C11 C16 119.4(2)
C8 C11 C4 119.1(2)
C16 C11 C4 121.4(2)
C15 C12 C14 120.2(2)
C15 C12 C8 118.6(2)
C14 C12 C8 121.1(3)
O1 C13 C10 118.3(2)
O1 C13 C8 121.4(2)
C10 C13 C8 120.3(2)
C12 C14 C17 119.4(3)
C12 C14 C6 119.7(2)
C17 C14 C6 120.8(2)
C9 C15 O2 118.4(2)
C9 C15 C12 120.9(2)
O2 C15 C12 120.7(2)
C7 C16 C11 119.4(2)
C7 C16 H16 120.3
C11 C16 H16 120.3
C5 C17 C14 119.8(3)
C5 C17 H17 120.1
C14 C17 H17 120.1
C2 N1 C1 113.4(2)
C2 N1 H1N 108.2(19)
C1 N1 H1N 109.6(19)
C2 N1 H2N 112(2)
C1 N1 H2N 109(2)
H1N N1 H2N 104(3)
C13 O1 C6 122.2(2)
C15 O2 C4 122.6(2)
C5 O4 H4 109.5
C7 O6 H6 109.5
C9 O7 H7 109.5
C10 O8 H8 109.5

loop_
_geom_bond_atom_site_label_1
_geom_bond_atom_site_label_2
_geom_bond_distance
C1 N1 1.487(3)
C1 H1A 0.9800
C1 H1B 0.9800
C1 H1C 0.9800
C2 N1 1.485(3)
C2 C3 1.516(4)
C2 H2A 0.9900
C2 H2B 0.9900
C3 O9 1.250(3)
C3 O10 1.267(3)
C4 O3 1.206(3)
C4 O2 1.395(3)
C4 C11 1.458(4)
C5 O4 1.362(3)
C5 C17 1.379(4)
C5 C9 1.403(4)
C6 O5 1.202(3)
C6 O1 1.396(3)
C6 C14 1.455(4)
C7 O6 1.359(3)
C7 C16 1.385(4)
C7 C10 1.400(4)
C8 C13 1.395(4)
C8 C11 1.395(4)
C8 C12 1.427(3)
C9 O7 1.351(3)
C9 C15 1.384(4)
C10 O8 1.350(3)
C10 C13 1.390(4)
C11 C16 1.402(4)
C12 C15 1.391(4)
C12 C14 1.392(4)
C13 O1 1.381(3)
C14 C17 1.401(4)
C15 O2 1.385(3)
C16 H16 0.9500
C17 H17 0.9500
N1 H1N 0.939(17)
N1 H2N 0.906(18)
O4 H4 0.8400
O6 H6 0.8400
O7 H7 0.8400
O8 H8 0.8400

loop_
_geom_hbond_atom_site_label_D
_geom_hbond_atom_site_label_H
_geom_hbond_atom_site_label_A
_geom_hbond_distance_DH
_geom_hbond_distance_HA
_geom_hbond_distance_DA
_geom_hbond_angle_DHA
_geom_hbond_site_symmetry_A
N1 H1N O7 0.939(17) 1.994(19) 2.905(3) 163(3) .
N1 H1N O4 0.939(17) 2.42(3) 3.025(3) 122(2) .
N1 H2N O8 0.906(18) 2.24(2) 3.006(3) 142(3) 1_556
O6 H6 O10 0.84 1.79 2.595(3) 160.6 1_544
O7 H7 O9 0.84 1.80 2.594(2) 156.7 2_566
O7 H7 O2 0.84 2.37 2.801(2) 112.4 .
O8 H8 O9 0.84 1.93 2.714(2) 154.5 2_565
O8 H8 O6 0.84 2.26 2.697(2) 113.1 .

loop_
_geom_torsion_atom_site_label_1
_geom_torsion_atom_site_label_2
_geom_torsion_atom_site_label_3
_geom_torsion_atom_site_label_4
_geom_torsion
N1 C2 C3 O9 -14.3(3)
N1 C2 C3 O10 165.7(2)
O4 C5 C9 O7 0.1(3)
C17 C5 C9 O7 -178.2(2)
O4 C5 C9 C15 179.3(2)
C17 C5 C9 C15 1.0(4)
O6 C7 C10 O8 2.6(3)
C16 C7 C10 O8 -176.7(2)
O6 C7 C10 C13 -178.4(2)
C16 C7 C10 C13 2.3(4)
C13 C8 C11 C16 2.1(4)
C12 C8 C11 C16 179.8(2)
C13 C8 C11 C4 -174.6(2)
C12 C8 C11 C4 3.1(4)
O3 C4 C11 C8 174.6(3)
O2 C4 C11 C8 -3.6(3)
O3 C4 C11 C16 -2.1(4)
O2 C4 C11 C16 179.8(2)
C13 C8 C12 C15 176.4(2)
C11 C8 C12 C15 -1.4(4)
C13 C8 C12 C14 -1.6(4)
C11 C8 C12 C14 -179.4(2)
O8 C10 C13 O1 -2.2(3)
C7 C10 C13 O1 178.8(2)
O8 C10 C13 C8 177.5(2)
C7 C10 C13 C8 -1.5(4)
C11 C8 C13 O1 179.1(2)
C12 C8 C13 O1 1.3(4)
C11 C8 C13 C10 -0.6(4)
C12 C8 C13 C10 -178.4(2)
C15 C12 C14 C17 0.6(4)
C8 C12 C14 C17 178.5(2)
C15 C12 C14 C6 -176.8(2)
C8 C12 C14 C6 1.1(4)
O5 C6 C14 C12 179.9(3)
O1 C6 C14 C12 -0.3(4)
O5 C6 C14 C17 2.5(4)
O1 C6 C14 C17 -177.7(2)
O7 C9 C15 O2 0.1(4)
C5 C9 C15 O2 -179.1(2)
O7 C9 C15 C12 178.5(2)
C5 C9 C15 C12 -0.7(4)
C14 C12 C15 C9 -0.1(4)
C8 C12 C15 C9 -178.1(2)
C14 C12 C15 O2 178.2(2)
C8 C12 C15 O2 0.2(4)
O6 C7 C16 C11 180.0(2)
C10 C7 C16 C11 -0.8(4)
C8 C11 C16 C7 -1.4(4)
C4 C11 C16 C7 175.3(2)
O4 C5 C17 C14 -178.7(2)
C9 C5 C17 C14 -0.5(4)
C12 C14 C17 C5 -0.3(4)
C6 C14 C17 C5 177.1(2)
C3 C2 N1 C1 -168.6(2)
C10 C13 O1 C6 179.2(2)
C8 C13 O1 C6 -0.5(3)
O5 C6 O1 C13 179.8(2)
C14 C6 O1 C13 0.0(3)
C9 C15 O2 C4 177.4(2)
C12 C15 O2 C4 -0.9(4)
O3 C4 O2 C15 -175.8(2)
C11 C4 O2 C15 2.6(3)
